data_1515041
loop_
_publ_author_name
'Novitchi, Ghenadie'
'Pilet, Guillaume'
'Ungur, Liviu'
'Moshchalkov, Victor V.'
'Wernsdorfer, Wolfgang'
'Chibotaru, Liviu F.'
'Luneau, Dominique'
'Powell, Annie K.'

_publ_section_title
;
 Heterometallic CuII/DyIII 1D chiral polymers: chirogenesis and exchange
 coupling of toroidal moments in trinuclear Dy3 single molecule magnets
;
_journal_issue 4
_journal_name_full 'Chemical Science'
_journal_page_first 1169
_journal_paper_doi 10.1039/c2sc00728b
_journal_volume 3
_journal_year 2012
_chemical_absolute_configuration ad
_chemical_formula_moiety 'C69 H93 Cu2 Gd6 N11 O54'
_chemical_formula_sum 'C69 H93 Cu2 Gd6 N11 O54'
_chemical_formula_weight 3011.14
_space_group_IT_number 4
_symmetry_cell_setting monoclinic
_symmetry_space_group_name_Hall 'P 2yb'
_symmetry_space_group_name_H-M 'P 1 21 1'
_atom_sites_solution_hydrogens geom
_atom_sites_solution_primary direct
_audit_creation_date 10-10-15
_audit_creation_method CRYSTALS_ver_14.11
_cell_angle_alpha 90.0
_cell_angle_beta 102.060(9)
_cell_angle_gamma 90.0
_cell_formula_units_Z 2
_cell_length_a 11.3478(13)
_cell_length_b 24.0164(16)
_cell_length_c 20.6607(17)
_cell_measurement_reflns_used 10645
_cell_measurement_temperature 110
_cell_measurement_theta_max 29
_cell_measurement_theta_min 3
_cell_volume 5506.5(9)
_computing_cell_refinement 'CrysAlis RED, (Oxford Diffraction, 2002)'
_computing_data_collection 'Xcalibur, (Oxford Diffraction, 2002)'
_computing_data_reduction 'CrysAlis RED, (Oxford Diffraction, 2002)'
_computing_molecular_graphics 'CAMERON (Watkin et al., 1996)'
_computing_publication_material 'CRYSTALS (Betteridge et al., 2003)'
_computing_structure_refinement 'CRYSTALS (Betteridge et al., 2003)'
_computing_structure_solution 'SIR97 (Altomare et al., 1999)'
_diffrn_ambient_temperature 110
_diffrn_measured_fraction_theta_full 0.997
_diffrn_measured_fraction_theta_max 0.853
_diffrn_measurement_device Area
_diffrn_measurement_device_type 'Oxford Diffraction XCALIBUR'
_diffrn_measurement_method \w/2\q
_diffrn_radiation_monochromator graphite
_diffrn_radiation_type 'Mo K\a'
_diffrn_radiation_wavelength 0.71069
_diffrn_reflns_av_R_equivalents 0.035
_diffrn_reflns_limit_h_max 14
_diffrn_reflns_limit_h_min -14
_diffrn_reflns_limit_k_max 25
_diffrn_reflns_limit_k_min -33
_diffrn_reflns_limit_l_max 20
_diffrn_reflns_limit_l_min -28
_diffrn_reflns_number 29242
_diffrn_reflns_theta_full 26.178
_diffrn_reflns_theta_max 29.413
_diffrn_reflns_theta_min 3.442
_diffrn_standards_number 0
_exptl_absorpt_coefficient_mu 4.029
_exptl_absorpt_correction_T_max 0.46
_exptl_absorpt_correction_T_min 0.28
_exptl_absorpt_correction_type analytical
_exptl_absorpt_process_details
;
Analytical Absorption (De Meulenaer & Tompa, 1965)
;
_exptl_crystal_colour blue
_exptl_crystal_density_diffrn 1.815
_exptl_crystal_density_method 'not measured'
_exptl_crystal_description prismatic
_exptl_crystal_F_000 2916
_exptl_crystal_size_max 0.396
_exptl_crystal_size_mid 0.306
_exptl_crystal_size_min 0.192
_refine_diff_density_max 1.86
_refine_diff_density_min -1.58
_refine_ls_abs_structure_details 'Flack (1983), 0 Friedel-pairs'
_refine_ls_abs_structure_Flack 0.97(2)
_refine_ls_extinction_method None
_refine_ls_goodness_of_fit_ref 1.0001
_refine_ls_hydrogen_treatment none
_refine_ls_matrix_type full
_refine_ls_number_parameters 1202
_refine_ls_number_reflns 15094
_refine_ls_number_restraints 162
_refine_ls_R_factor_all 0.0878
_refine_ls_R_factor_gt 0.0697
_refine_ls_shift/su_max 0.0018399
_refine_ls_shift/su_mean 0.0000300
_refine_ls_structure_factor_coef F
_refine_ls_weighting_details
;
Method, part 1, Chebychev polynomial, (Watkin, 1994, Prince, 1982)
[weight] = 1.0/[A~0~*T~0~(x)+A~1~*T~1~(x) ... +A~n-1~]*T~n-1~(x)]
where A~i~ are the Chebychev coefficients listed below and x= Fcalc/Fmax
Method = Robust Weighting (Prince, 1982)
W = [weight] * [1-(deltaF/6*sigmaF)^2^]^2^
A~i~ are:
40.2 -33.3 29.9
;
_refine_ls_weighting_scheme calc
_refine_ls_wR_factor_all 0.0866
_refine_ls_wR_factor_gt 0.0730
_refine_ls_wR_factor_ref 0.0695
_reflns_limit_h_max 14
_reflns_limit_h_min -14
_reflns_limit_k_max 25
_reflns_limit_k_min -33
_reflns_limit_l_max 28
_reflns_limit_l_min 0
_reflns_number_gt 17016
_reflns_number_total 21476
_reflns_threshold_expression I>2.0\s(I)
_oxford_diffrn_Wilson_B_factor 2.96
_oxford_diffrn_Wilson_scale 0.49
_oxford_refine_ls_r_factor_ref 0.0639
_oxford_refine_ls_scale 1.492(2)
_oxford_reflns_number_all 21436
_oxford_reflns_threshold_expression_ref I>3.0\s(I)
_cod_data_source_file c2sc00728b.txt
_cod_data_source_block 2
_cod_depositor_comments
;
The following automatic conversions were performed:

'_symmetry_cell_setting' value 'Monoclinic' changed to 'monoclinic'
according to
/usr/data/users/saulius/automatic-downloads/retrospective/RSC/lib/dictionaries/cif_core.dic
dictionary named 'cif_core.dic' version 2.4.2 from 2011-04-26.

Automatic conversion script
Id: cif_fix_values 2281 2013-09-26 08:29:07Z andrius 
;
_cod_original_cell_volume 5506.5(8)
_cod_original_sg_symbol_H-M 'P 1 21 1 '
_cod_database_code 1515041

loop_
_symmetry_equiv_pos_as_xyz
x,y,z
-x,y+1/2,-z

loop_
_atom_site_label
_atom_site_type_symbol
_atom_site_fract_x
_atom_site_fract_y
_atom_site_fract_z
_atom_site_U_iso_or_equiv
_atom_site_occupancy
_atom_site_adp_type
_atom_site_refinement_flags_posn
_atom_site_refinement_flags_adp
Gd1 Gd 0.01353(6) 0.35614(7) -0.09757(3) 0.0327 1.0000 Uani . .
Gd2 Gd 0.11367(6) 0.41199(7) 0.06602(4) 0.0362 1.0000 Uani . U
Gd3 Gd 0.09057(6) 0.26600(7) 0.04158(4) 0.0330 1.0000 Uani . .
Gd11 Gd -0.07753(7) 0.55464(7) 0.44016(4) 0.0477 1.0000 Uani . .
Gd12 Gd 0.01216(7) 0.61154(7) 0.60306(3) 0.0418 1.0000 Uani . .
Gd13 Gd -0.06503(9) 0.70103(8) 0.46124(5) 0.0584 1.0000 Uani . U
Cu1 Cu 0.56829(14) 0.35427(11) -0.00261(9) 0.0444 1.0000 Uani . .
Cu11 Cu 0.4636(2) 0.57411(16) 0.50872(11) 0.0803 1.0000 Uani . .
C1 C 0.1738(18) 0.1256(7) 0.0113(9) 0.0614 1.0000 Uani . .
O2 O 0.0928(12) 0.1685(6) -0.0137(7) 0.0638 1.0000 Uani . .
C3 C 0.0280(16) 0.1638(6) -0.0807(9) 0.0457 1.0000 Uani . .
C4 C -0.0004(17) 0.1144(9) -0.1148(10) 0.0607 1.0000 Uani . .
C5 C -0.058(3) 0.1177(13) -0.1824(10) 0.0922 1.0000 Uani . .
C6 C -0.0805(18) 0.1679(13) -0.2128(10) 0.0842 1.0000 Uani . .
C7 C -0.0502(12) 0.2207(7) -0.1785(7) 0.0367 1.0000 Uani . .
C8 C 0.0005(12) 0.2162(7) -0.1123(7) 0.0367 1.0000 Uani . .
O9 O 0.0281(8) 0.2614(4) -0.0762(4) 0.0314 1.0000 Uani . .
C10 C -0.0706(16) 0.2644(11) -0.2187(13) 0.0720 1.0000 Uani . .
O11 O -0.0470(12) 0.3121(8) -0.2024(6) 0.0720 1.0000 Uani . .
C21 C 0.180(2) 0.4679(11) 0.2255(12) 0.0925 1.0000 Uani . U
O22 O 0.1762(13) 0.4210(7) 0.1908(7) 0.0770 1.0000 Uani . U
C23 C 0.2096(12) 0.3717(8) 0.2301(8) 0.0486 1.0000 Uani . .
C24 C 0.2567(18) 0.3723(10) 0.2962(10) 0.0670 1.0000 Uani . U
C25 C 0.2813(18) 0.3214(10) 0.3305(9) 0.0656 1.0000 Uani . U
C26 C 0.2618(16) 0.2748(10) 0.2938(9) 0.0617 1.0000 Uani . .
C27 C 0.2139(13) 0.2748(8) 0.2249(7) 0.0461 1.0000 Uani . .
C28 C 0.1876(13) 0.3267(7) 0.1942(7) 0.0406 1.0000 Uani . .
O29 O 0.1500(8) 0.3298(4) 0.1269(5) 0.0354 1.0000 Uani . .
C30 C 0.1905(14) 0.2244(10) 0.1917(10) 0.0729 1.0000 Uani . .
O31 O 0.1463(11) 0.2105(6) 0.1375(5) 0.0565 1.0000 Uani . .
C41 C -0.197(2) 0.4484(13) -0.2083(12) 0.1041 1.0000 Uani . U
O42 O -0.1013(15) 0.4426(8) -0.1562(7) 0.0937 1.0000 Uani . U
C43 C -0.031(2) 0.4995(12) -0.1302(12) 0.0861 1.0000 Uani . U
C44 C -0.054(2) 0.5540(11) -0.1587(12) 0.0921 1.0000 Uani . U
C45 C 0.030(3) 0.5975(11) -0.1175(14) 0.0921 1.0000 Uani . U
C46 C 0.096(3) 0.5902(10) -0.0652(15) 0.0882 1.0000 Uani . U
C47 C 0.103(2) 0.5401(9) -0.0326(14) 0.0776 1.0000 Uani . U
C48 C 0.0344(15) 0.4953(8) -0.0722(9) 0.0501 1.0000 Uani . .
O49 O 0.0475(10) 0.4433(6) -0.0434(6) 0.0501 1.0000 Uani . .
C50 C 0.174(2) 0.5355(11) 0.0263(13) 0.0758 1.0000 Uani . U
O51 O 0.1887(13) 0.5041(7) 0.0635(8) 0.0714 1.0000 Uani . U
N61 N 0.2112(12) 0.3751(7) -0.1697(7) 0.0516 1.0000 Uani . .
O62 O 0.1289(11) 0.4104(6) -0.1699(6) 0.0603 1.0000 Uani . .
O63 O 0.2127(10) 0.3323(5) -0.1372(6) 0.0524 1.0000 Uani . .
O64 O 0.2953(12) 0.3841(6) -0.1992(7) 0.0693 1.0000 Uani . .
N71 N -0.1098(11) 0.4542(7) 0.1065(8) 0.0546 1.0000 Uani . .
O72 O -0.0409(10) 0.4813(5) 0.0801(7) 0.0580 1.0000 Uani . .
O73 O -0.0830(10) 0.4070(5) 0.1199(6) 0.0497 1.0000 Uani . .
O74 O -0.2055(10) 0.4760(6) 0.1195(7) 0.0620 1.0000 Uani . .
N81 N -0.1521(13) 0.2402(6) 0.0698(7) 0.0486 1.0000 Uani . .
O82 O -0.1151(10) 0.2230(6) 0.0208(6) 0.0593 1.0000 Uani . .
O83 O -0.0720(12) 0.2661(7) 0.1096(7) 0.0696 1.0000 Uani . .
O84 O -0.2512(12) 0.2318(8) 0.0809(9) 0.1007 1.0000 Uani . .
N91 N 0.3691(13) 0.2437(6) 0.0167(10) 0.0624 1.0000 Uani . .
O92 O 0.3072(10) 0.2452(6) 0.0652(7) 0.0681 1.0000 Uani . .
O93 O 0.3199(12) 0.2433(5) -0.0410(6) 0.0639 1.0000 Uani . .
O94 O 0.4854(12) 0.2457(9) 0.0379(7) 0.0989 1.0000 Uani . .
O101 O 0.1717(7) 0.3445(4) -0.0049(5) 0.0289 1.0000 Uani . .
O102 O -0.0290(6) 0.3458(4) 0.0107(4) 0.0261 1.0000 Uani . .
O111 O 0.3307(9) 0.4134(6) 0.0945(6) 0.0551 1.0000 Uani . .
C112 C 0.4171(12) 0.3931(7) 0.0765(8) 0.0428 1.0000 Uani . .
O113 O 0.4124(8) 0.3722(6) 0.0184(5) 0.0545 1.0000 Uani . .
C114 C 0.5456(14) 0.3962(8) 0.1229(9) 0.0576 1.0000 Uani . .
C115 C 0.5324(13) 0.3766(9) 0.1935(9) 0.0537 1.0000 Uani . .
C116 C 0.5055(18) 0.3198(10) 0.1968(9) 0.0692 1.0000 Uani . .
C117 C 0.6464(18) 0.3955(15) 0.2427(11) 0.1027 1.0000 Uani . .
N118 N 0.6297(11) 0.3660(7) 0.0925(7) 0.0501 1.0000 Uani . .
O121 O 0.7210(7) 0.3410(5) -0.0275(5) 0.0465 1.0000 Uani . .
C122 C 0.7157(13) 0.3339(7) -0.0893(7) 0.0441 1.0000 Uani . .
O123 O 0.8038(9) 0.3380(7) -0.1159(6) 0.0663 1.0000 Uani . .
C124 C 0.5951(17) 0.3215(14) -0.1318(12) 0.0989 1.0000 Uani . U
C125 C 0.592(2) 0.2650(15) -0.1670(13) 0.1160 1.0000 Uani D U
C126 C 0.642(3) 0.2161(16) -0.1229(16) 0.1283 1.0000 Uani . U
C127 C 0.485(2) 0.2700(17) -0.2178(15) 0.1398 1.0000 Uani D U
N128 N 0.5019(12) 0.3202(10) -0.0928(7) 0.0775 1.0000 Uani . .
O131 O 0.5819(15) 0.4468(6) -0.0358(8) 0.0810 1.0000 Uani . .
C132 C 0.683(2) 0.4742(11) -0.0534(12) 0.0899 1.0000 Uani . .
C201 C -0.162(2) 0.7886(9) 0.3187(12) 0.0817 1.0000 Uani D .
O202 O -0.1339(14) 0.7360(7) 0.3410(8) 0.0817 1.0000 Uani D U
C203 C -0.174(2) 0.6956(11) 0.2878(10) 0.0742 1.0000 Uani . U
C204 C -0.2242(19) 0.7067(11) 0.2194(9) 0.0712 1.0000 Uani . U
C205 C -0.2520(19) 0.6633(10) 0.1802(8) 0.0685 1.0000 Uani . U
C206 C -0.2261(19) 0.6095(13) 0.1988(9) 0.0805 1.0000 Uani . .
C207 C -0.1800(14) 0.5984(9) 0.2666(9) 0.0548 1.0000 Uani . .
C208 C -0.1525(11) 0.6427(9) 0.3095(8) 0.0537 1.0000 Uani . .
O209 O -0.1060(11) 0.6350(8) 0.3754(6) 0.0759 1.0000 Uani . U
C210 C -0.1584(19) 0.5367(13) 0.2806(9) 0.0858 1.0000 Uani . U
O211 O -0.1218(13) 0.5175(9) 0.3296(6) 0.0900 1.0000 Uani . U
C221 C 0.168(3) 0.6720(12) 0.7561(12) 0.1008 1.0000 Uani . U
O222 O 0.1024(16) 0.6799(8) 0.6931(8) 0.0943 1.0000 Uani . U
C223 C 0.072(2) 0.7426(11) 0.6849(11) 0.0789 1.0000 Uani . U
C224 C 0.0870(17) 0.7807(12) 0.7297(11) 0.0761 1.0000 Uani . U
C225 C 0.0548(19) 0.8331(13) 0.7129(12) 0.0816 1.0000 Uani . U
C226 C 0.0068(17) 0.8473(7) 0.6493(14) 0.0710 1.0000 Uani . .
C227 C -0.0090(14) 0.8033(10) 0.5977(9) 0.0575 1.0000 Uani . .
C228 C 0.0219(12) 0.7518(7) 0.6201(8) 0.0385 1.0000 Uani . .
O229 O 0.0017(12) 0.7067(6) 0.5766(7) 0.0604 1.0000 Uani . .
C230 C -0.061(3) 0.8187(18) 0.5297(13) 0.1042 1.0000 Uani . .
O231 O -0.0766(19) 0.7950(7) 0.4836(11) 0.0951 1.0000 Uani . .
C241 C -0.225(2) 0.4214(13) 0.4317(13) 0.1098 1.0000 Uani . .
O242 O -0.1498(13) 0.4587(7) 0.4709(7) 0.0730 1.0000 Uani . .
C243 C -0.1148(14) 0.4365(8) 0.5340(9) 0.0491 1.0000 Uani . .
C244 C -0.144(2) 0.3846(10) 0.5557(11) 0.0735 1.0000 Uani . .
C245 C -0.098(3) 0.3720(8) 0.6292(11) 0.0821 1.0000 Uani . .
C246 C -0.036(2) 0.4071(10) 0.6663(11) 0.0744 1.0000 Uani . .
C247 C -0.012(2) 0.4627(8) 0.6433(8) 0.0646 1.0000 Uani . .
C248 C -0.0386(19) 0.4757(8) 0.5751(11) 0.0640 1.0000 Uani . .
O249 O -0.0177(12) 0.5254(5) 0.5515(6) 0.0512 1.0000 Uani . .
C250 C 0.057(2) 0.4958(10) 0.6982(13) 0.0833 1.0000 Uani . .
O251 O 0.0654(13) 0.5443(7) 0.6897(7) 0.0785 1.0000 Uani . .
N261 N 0.1479(17) 0.5090(10) 0.4054(10) 0.0844 1.0000 Uani . U
O262 O 0.1161(14) 0.5601(9) 0.3899(8) 0.0857 1.0000 Uani . U
O263 O 0.0816(15) 0.4817(7) 0.4393(9) 0.0847 1.0000 Uani . .
O264 O 0.2455(15) 0.4882(9) 0.4009(11) 0.1144 1.0000 Uani . .
N271 N -0.2037(12) 0.6035(7) 0.6677(7) 0.0524 1.0000 Uani . .
O272 O -0.1310(14) 0.6440(6) 0.6737(7) 0.0716 1.0000 Uani . .
O273 O -0.1881(13) 0.5649(6) 0.6293(6) 0.0658 1.0000 Uani . .
O274 O -0.2841(12) 0.6017(9) 0.6987(8) 0.0912 1.0000 Uani . .
N281 N 0.1756(11) 0.7197(4) 0.4261(6) 0.1020 1.0000 Uani D .
O282 O 0.1456(15) 0.7412(5) 0.4754(8) 0.1020 1.0000 Uani D U
O283 O 0.1012(15) 0.6948(5) 0.3854(7) 0.1020 1.0000 Uani D .
O284 O 0.2849(14) 0.7241(5) 0.4179(8) 0.1020 1.0000 Uani D U
O291 O -0.2875(18) 0.7198(9) 0.4473(12) 0.1151 1.0000 Uani . U
O301 O 0.0583(8) 0.6207(5) 0.4973(5) 0.0380 1.0000 Uani . .
O302 O -0.1463(9) 0.6245(5) 0.5081(5) 0.0423 1.0000 Uani . .
O311 O 0.2267(11) 0.5969(7) 0.6219(6) 0.0698 1.0000 Uani . .
C312 C 0.3104(14) 0.5830(8) 0.5946(9) 0.0579 1.0000 Uani . .
O313 O 0.3095(11) 0.5873(7) 0.5343(6) 0.0741 1.0000 Uani . .
C314 C 0.4212(16) 0.5562(10) 0.6387(8) 0.0653 1.0000 Uani . .
C315 C 0.3837(19) 0.5088(11) 0.6810(10) 0.0792 1.0000 Uani . .
C316 C 0.497(3) 0.4860(14) 0.7271(11) 0.1044 1.0000 Uani . .
C317 C 0.326(3) 0.4618(11) 0.6440(14) 0.0990 1.0000 Uani . .
N318 N 0.5062(14) 0.5392(7) 0.5940(7) 0.0667 1.0000 Uani . .
O321 O 0.6096(13) 0.5475(10) 0.4781(8) 0.1019 1.0000 Uani . U
C322 C 0.6212(17) 0.5640(15) 0.4245(11) 0.0919 1.0000 Uani . U
O323 O 0.7111(10) 0.5569(8) 0.4011(7) 0.0774 1.0000 Uani . .
C324 C 0.5165(17) 0.5958(10) 0.3834(9) 0.0667 1.0000 Uani . .
C325 C 0.485(2) 0.5723(14) 0.3116(9) 0.0877 1.0000 Uani . .
C326 C 0.475(3) 0.5146(16) 0.3035(15) 0.1298 1.0000 Uani . .
C327 C 0.381(3) 0.5990(18) 0.2697(13) 0.1364 1.0000 Uani . .
N328 N 0.4087(19) 0.5935(9) 0.4154(11) 0.0902 1.0000 Uani . .
O331 O 0.5576(16) 0.6772(7) 0.5681(8) 0.0902 1.0000 Uani . .
H11 H 0.2156 0.1335 0.0568 0.0640 1.0000 Uiso R .
H13 H 0.2330 0.1211 -0.0163 0.0642 1.0000 Uiso R .
H12 H 0.1278 0.0916 0.0107 0.0639 1.0000 Uiso R .
H41 H 0.0202 0.0795 -0.0936 0.0599 1.0000 Uiso R .
H51 H -0.0804 0.0850 -0.2073 0.0660 1.0000 Uiso R .
H61 H -0.1215 0.1682 -0.2579 0.0631 1.0000 Uiso R .
H101 H -0.1107 0.2594 -0.2641 0.0563 1.0000 Uiso R .
H241 H 0.2750 0.4049 0.3208 0.0601 1.0000 Uiso R .
H251 H 0.3123 0.3188 0.3764 0.0531 1.0000 Uiso R .
H261 H 0.2782 0.2406 0.3149 0.0561 1.0000 Uiso R .
H301 H 0.2062 0.1923 0.2194 0.0472 1.0000 Uiso R .
H413 H -0.2389 0.4120 -0.2177 0.1190 1.0000 Uiso R .
H411 H -0.1745 0.4604 -0.2493 0.1190 1.0000 Uiso R .
H412 H -0.2538 0.4746 -0.1969 0.1190 1.0000 Uiso R .
H451 H 0.0211 0.6328 -0.1381 0.1040 1.0000 Uiso R .
H461 H 0.1509 0.6198 -0.0447 0.0980 1.0000 Uiso R .
H1141 H 0.5721 0.4358 0.1280 0.0420 1.0000 Uiso R .
H1151 H 0.4617 0.3955 0.2047 0.0530 1.0000 Uiso R .
H1161 H 0.4789 0.3104 0.2375 0.0860 1.0000 Uiso R .
H1163 H 0.5795 0.2981 0.1961 0.0860 1.0000 Uiso R .
H1162 H 0.4434 0.3092 0.1586 0.0860 1.0000 Uiso R .
H1172 H 0.6320 0.3879 0.2871 0.0950 1.0000 Uiso R .
H1171 H 0.6624 0.4348 0.2391 0.0950 1.0000 Uiso R .
H1173 H 0.7161 0.3742 0.2369 0.0951 1.0000 Uiso R .
H1241 H 0.5728 0.3538 -0.1628 0.0620 1.0000 Uiso R .
H1251 H 0.6609 0.2690 -0.1896 0.1101 1.0000 Uiso R .
H1272 H 0.4886 0.2403 -0.2496 0.1180 1.0000 Uiso R .
H1273 H 0.4710 0.3055 -0.2432 0.1179 1.0000 Uiso R .
H1271 H 0.4168 0.2643 -0.1973 0.1180 1.0000 Uiso R .
H2011 H -0.1252 0.8134 0.3547 0.1080 1.0000 Uiso R .
H2012 H -0.2507 0.7920 0.3124 0.1080 1.0000 Uiso R .
H2013 H -0.1385 0.7996 0.2781 0.1080 1.0000 Uiso R .
H2041 H -0.2390 0.7439 0.2037 0.0621 1.0000 Uiso R .
H2051 H -0.2950 0.6699 0.1363 0.0671 1.0000 Uiso R .
H2061 H -0.2403 0.5797 0.1681 0.0610 1.0000 Uiso R .
H2101 H -0.1761 0.5120 0.2436 0.0622 1.0000 Uiso R .
H2212 H 0.2040 0.6348 0.7545 0.1000 1.0000 Uiso R .
H2213 H 0.1228 0.6722 0.7911 0.1000 1.0000 Uiso R .
H2211 H 0.2314 0.6991 0.7654 0.1000 1.0000 Uiso R .
H2241 H 0.1195 0.7724 0.7752 0.0551 1.0000 Uiso R .
H2251 H 0.0608 0.8604 0.7471 0.0751 1.0000 Uiso R .
H2261 H -0.0167 0.8845 0.6369 0.0581 1.0000 Uiso R .
H2301 H -0.0941 0.8559 0.5238 0.0711 1.0000 Uiso R .
H2411 H -0.2405 0.4374 0.3879 0.0951 1.0000 Uiso R .
H2413 H -0.2987 0.4193 0.4479 0.0950 1.0000 Uiso R .
H2412 H -0.1926 0.3837 0.4297 0.0950 1.0000 Uiso R .
H2441 H -0.1846 0.3578 0.5253 0.0641 1.0000 Uiso R .
H2451 H -0.1249 0.3382 0.6454 0.0640 1.0000 Uiso R .
H2461 H -0.0079 0.3971 0.7119 0.0629 1.0000 Uiso R .
H2501 H 0.0867 0.4805 0.7406 0.0510 1.0000 Uiso R .
H3141 H 0.4634 0.5860 0.6686 0.0480 1.0000 Uiso R .
H3151 H 0.3298 0.5254 0.7089 0.0630 1.0000 Uiso R .
H3161 H 0.4775 0.4707 0.7674 0.1040 1.0000 Uiso R .
H3163 H 0.5548 0.5177 0.7409 0.1040 1.0000 Uiso R .
H3162 H 0.5371 0.4586 0.7053 0.1040 1.0000 Uiso R .
H3172 H 0.3070 0.4317 0.6718 0.0851 1.0000 Uiso R .
H3171 H 0.2513 0.4758 0.6166 0.0850 1.0000 Uiso R .
H3173 H 0.3749 0.4463 0.6146 0.0851 1.0000 Uiso R .
H3241 H 0.5456 0.6351 0.3801 0.0540 1.0000 Uiso R .
H3251 H 0.5539 0.5795 0.2897 0.0740 1.0000 Uiso R .
H3262 H 0.4432 0.5016 0.2581 0.0921 1.0000 Uiso R .
H3261 H 0.5519 0.4964 0.3209 0.0920 1.0000 Uiso R .
H3263 H 0.4179 0.5052 0.3309 0.0921 1.0000 Uiso R .
H3272 H 0.3757 0.5925 0.2224 0.1061 1.0000 Uiso R .
H3273 H 0.3868 0.6385 0.2781 0.1060 1.0000 Uiso R .
H3271 H 0.3056 0.5854 0.2806 0.1060 1.0000 Uiso R .
H501 H 0.2214 0.5694 0.0406 0.0768 1.0000 Uiso R .
H1321 H 0.6568 0.5109 -0.0684 0.0691 1.0000 Uiso R .
H1322 H 0.7429 0.4770 -0.0127 0.0691 1.0000 Uiso R .
H1323 H 0.7185 0.4564 -0.0865 0.0691 1.0000 Uiso R .
H1313 H 0.5018 0.4589 -0.0572 0.0846 1.0000 Uiso R .
H1021 H -0.1110 0.3475 0.0164 0.0269 1.0000 Uiso R .
H1011 H 0.2536 0.3435 -0.0110 0.0267 1.0000 Uiso R .
H3011 H 0.1409 0.6210 0.4926 0.0374 1.0000 Uiso R .
H3021 H -0.2289 0.6240 0.5130 0.0322 1.0000 Uiso R .
H3311 H 0.6188 0.7012 0.5938 0.1221 1.0000 Uiso R .
H3312 H 0.4895 0.7021 0.5479 0.1221 1.0000 Uiso R .
H2911 H -0.3045 0.7231 0.4922 0.0922 1.0000 Uiso R .
H441 H -0.1117 0.5580 -0.1999 0.0976 1.0000 Uiso R .
H1261 H 0.6363 0.1829 -0.1483 0.1549 1.0000 Uiso R .
H1262 H 0.7237 0.2233 -0.1032 0.1549 1.0000 Uiso R .
H1263 H 0.5968 0.2120 -0.0893 0.1549 1.0000 Uiso R .
H211 H 0.1572 0.4984 0.1963 0.1127 1.0000 Uiso R .
H212 H 0.2582 0.4741 0.2514 0.1127 1.0000 Uiso R .
H213 H 0.1242 0.4643 0.2538 0.1127 1.0000 Uiso R .
H1281 H 0.4328 0.3402 -0.1149 0.0939 1.0000 Uiso . .
H1282 H 0.4784 0.2822 -0.0876 0.0939 1.0000 Uiso . .
H1181 H 0.7039 0.3859 0.0990 0.0625 1.0000 Uiso . .
H1182 H 0.6450 0.3304 0.1139 0.0625 1.0000 Uiso . .
H3181 H 0.5869 0.5490 0.6143 0.0819 1.0000 Uiso . .
H3182 H 0.5032 0.4993 0.5882 0.0819 1.0000 Uiso . .
H3281 H 0.3681 0.6288 0.4111 0.1084 1.0000 Uiso . .
H3282 H 0.3522 0.5661 0.3934 0.1084 1.0000 Uiso . .

loop_
_atom_site_aniso_label
_atom_site_aniso_U_11
_atom_site_aniso_U_22
_atom_site_aniso_U_33
_atom_site_aniso_U_23
_atom_site_aniso_U_13
_atom_site_aniso_U_12
Gd1 0.0294(3) 0.0394(5) 0.0319(4) 0.0104(3) 0.0129(3) 0.0078(3)
Gd2 0.0321(3) 0.0359(4) 0.0450(4) -0.0068(3) 0.0177(3) -0.0001(3)
Gd3 0.0331(3) 0.0314(4) 0.0364(4) 0.0092(3) 0.0115(3) 0.0055(3)
Gd11 0.0439(4) 0.0674(6) 0.0350(4) -0.0142(4) 0.0153(3) -0.0148(4)
Gd12 0.0522(4) 0.0472(5) 0.0278(4) -0.0013(4) 0.0122(3) -0.0064(3)
Gd13 0.0607(5) 0.0571(6) 0.0551(5) 0.0182(5) 0.0070(4) -0.0042(4)
Cu1 0.0254(7) 0.0626(13) 0.0472(9) -0.0081(10) 0.0124(7) -0.0027(8)
Cu11 0.0412(11) 0.150(3) 0.0479(12) 0.0135(15) 0.0054(9) 0.0031(13)
C1 0.085(13) 0.043(10) 0.065(11) 0.018(9) 0.034(10) 0.022(9)
O2 0.064(8) 0.072(9) 0.062(8) 0.017(7) 0.030(6) 0.012(7)
C3 0.068(10) 0.007(6) 0.057(10) -0.001(6) 0.002(8) 0.007(6)
C4 0.071(11) 0.046(11) 0.069(11) -0.001(10) 0.024(9) -0.001(9)
C5 0.14(2) 0.095(19) 0.036(10) -0.020(12) 0.015(12) -0.026(17)
C6 0.050(11) 0.16(3) 0.036(9) 0.002(13) -0.008(8) -0.006(13)
C7 0.0360(16) 0.0360(16) 0.0360(16) -0.0060(16) 0.0027(16) -0.0060(16)
C8 0.0360(16) 0.0360(16) 0.0360(16) -0.0060(16) 0.0027(16) -0.0060(16)
O9 0.042(5) 0.019(5) 0.033(5) -0.007(4) 0.007(4) -0.002(4)
C10 0.041(9) 0.080(16) 0.093(15) -0.004(14) 0.010(9) -0.007(10)
O11 0.061(8) 0.116(13) 0.044(7) -0.022(8) 0.021(6) -0.011(8)
C21 0.108(11) 0.086(11) 0.078(10) -0.024(9) 0.007(9) 0.009(10)
O22 0.081(8) 0.083(10) 0.072(8) -0.031(7) 0.026(7) -0.001(7)
C23 0.024(6) 0.080(14) 0.047(9) 0.010(9) 0.018(6) -0.001(7)
C24 0.064(9) 0.083(12) 0.052(9) -0.022(8) 0.007(7) -0.005(8)
C25 0.068(9) 0.079(12) 0.045(8) -0.015(8) 0.001(7) -0.001(9)
C26 0.052(9) 0.073(15) 0.058(10) 0.007(10) 0.005(8) -0.002(9)
C27 0.0416(15) 0.0624(15) 0.0288(15) 0.0077(15) -0.0055(15) -0.0106(15)
C28 0.0416(15) 0.0477(15) 0.0280(15) -0.0243(15) -0.0036(15) -0.0136(15)
O29 0.038(5) 0.045(6) 0.026(5) 0.005(4) 0.011(4) 0.003(4)
C30 0.033(8) 0.101(17) 0.069(12) -0.055(12) -0.025(8) 0.002(9)
O31 0.071(7) 0.062(8) 0.037(6) 0.022(6) 0.012(5) 0.012(6)
C41 0.111(11) 0.135(12) 0.073(9) 0.036(9) 0.033(8) 0.060(10)
O42 0.100(9) 0.129(10) 0.062(7) 0.035(7) 0.040(6) 0.063(8)
C43 0.095(9) 0.106(10) 0.070(8) 0.035(8) 0.046(7) 0.065(8)
C44 0.108(9) 0.099(9) 0.082(9) 0.032(8) 0.048(8) 0.050(8)
C45 0.112(10) 0.074(9) 0.102(10) 0.020(8) 0.050(8) 0.037(8)
C46 0.108(10) 0.056(8) 0.113(11) 0.015(8) 0.052(9) 0.018(8)
C47 0.093(11) 0.047(9) 0.109(12) 0.013(9) 0.060(10) 0.006(8)
C48 0.051(2) 0.051(2) 0.051(2) 0.004(2) 0.013(2) 0.004(2)
O49 0.051(2) 0.051(2) 0.051(2) 0.004(2) 0.013(2) 0.004(2)
C50 0.081(9) 0.076(10) 0.081(10) -0.010(8) 0.043(8) 0.008(8)
O51 0.072(6) 0.064(7) 0.086(7) -0.008(6) 0.035(6) 0.005(6)
N61 0.050(8) 0.077(12) 0.033(7) 0.009(7) 0.021(6) 0.004(7)
O62 0.066(7) 0.076(9) 0.048(6) 0.035(6) 0.033(5) 0.020(7)
O63 0.052(6) 0.065(8) 0.047(6) 0.015(6) 0.026(5) 0.011(5)
O64 0.065(8) 0.094(11) 0.065(8) 0.025(7) 0.051(7) 0.002(7)
N71 0.029(6) 0.069(11) 0.070(9) -0.052(9) 0.021(6) -0.007(6)
O72 0.044(6) 0.052(8) 0.090(9) -0.015(7) 0.043(6) -0.015(5)
O73 0.058(6) 0.028(6) 0.073(8) -0.002(6) 0.038(6) 0.006(5)
O74 0.044(6) 0.066(9) 0.081(9) -0.021(7) 0.025(6) 0.007(6)
N81 0.053(8) 0.042(8) 0.055(8) 0.027(7) 0.022(7) -0.001(6)
O82 0.043(6) 0.079(9) 0.057(7) 0.024(6) 0.014(5) 0.001(6)
O83 0.064(8) 0.086(10) 0.069(8) 0.007(8) 0.036(7) -0.003(8)
O84 0.043(7) 0.152(16) 0.127(13) 0.012(12) 0.062(8) -0.008(8)
N91 0.049(8) 0.042(8) 0.104(13) 0.008(8) 0.034(9) 0.026(6)
O92 0.044(6) 0.068(9) 0.089(9) 0.049(7) 0.006(6) 0.015(6)
O93 0.070(8) 0.058(8) 0.054(7) -0.003(6) -0.009(6) 0.012(6)
O94 0.048(7) 0.177(18) 0.069(9) 0.000(10) 0.008(6) 0.048(9)
O101 0.022(4) 0.030(6) 0.035(5) 0.002(4) 0.007(3) -0.002(3)
O102 0.018(4) 0.031(5) 0.033(5) -0.002(4) 0.014(3) -0.003(3)
O111 0.031(5) 0.063(8) 0.074(8) -0.024(7) 0.017(5) -0.004(5)
C112 0.023(6) 0.054(10) 0.055(9) -0.011(8) 0.018(6) -0.012(6)
O113 0.020(4) 0.097(10) 0.049(6) -0.029(6) 0.012(4) -0.007(5)
C114 0.042(8) 0.065(12) 0.069(11) -0.024(9) 0.021(8) -0.014(8)
C115 0.021(7) 0.087(14) 0.049(9) -0.010(9) 0.000(6) -0.006(7)
C116 0.060(11) 0.102(17) 0.052(10) 0.007(11) 0.025(8) -0.021(11)
C117 0.053(11) 0.20(3) 0.055(12) -0.045(16) 0.013(9) -0.032(15)
N118 0.042(7) 0.072(10) 0.041(6) -0.005(7) 0.020(5) -0.007(6)
O121 0.019(4) 0.075(8) 0.051(6) 0.004(5) 0.018(4) -0.004(4)
C122 0.038(7) 0.058(10) 0.037(8) 0.008(7) 0.011(6) 0.008(7)
O123 0.037(6) 0.127(13) 0.041(6) 0.011(7) 0.021(5) 0.011(6)
C124 0.044(8) 0.163(18) 0.094(12) -0.074(12) 0.024(8) -0.016(10)
C125 0.071(9) 0.174(17) 0.104(12) -0.079(12) 0.021(8) -0.022(10)
C126 0.090(11) 0.181(18) 0.117(13) -0.079(12) 0.029(9) -0.027(11)
C127 0.101(13) 0.191(19) 0.130(14) -0.072(14) 0.029(11) -0.032(13)
N128 0.029(6) 0.151(18) 0.056(8) -0.011(10) 0.015(6) -0.012(8)
O131 0.094(10) 0.060(9) 0.096(10) 0.032(8) 0.037(8) 0.006(8)
C132 0.103(18) 0.094(18) 0.078(14) 0.016(13) 0.032(13) 0.027(15)
C201 0.083(2) 0.083(2) 0.083(2) 0.013(2) 0.028(2) 0.013(2)
O202 0.083(2) 0.083(2) 0.083(2) 0.013(2) 0.028(2) 0.013(2)
C203 0.089(8) 0.085(9) 0.055(7) 0.005(7) 0.030(7) 0.005(8)
C204 0.079(10) 0.085(13) 0.043(8) 0.027(8) -0.002(7) -0.020(9)
C205 0.083(10) 0.094(13) 0.023(7) 0.020(7) -0.002(7) -0.016(9)
C206 0.076(12) 0.14(2) 0.030(8) 0.007(12) 0.020(8) 0.016(14)
C207 0.044(8) 0.087(15) 0.043(9) 0.006(9) 0.029(7) 0.004(8)
C208 0.012(6) 0.113(16) 0.035(7) 0.016(9) 0.003(5) -0.003(7)
O209 0.060(6) 0.147(12) 0.027(5) 0.022(6) 0.023(5) -0.009(7)
C210 0.065(7) 0.159(12) 0.037(6) 0.002(7) 0.018(6) -0.010(8)
O211 0.075(7) 0.164(12) 0.030(5) -0.033(7) 0.009(5) -0.014(8)
C221 0.125(12) 0.097(11) 0.073(9) -0.014(9) 0.001(9) -0.050(10)
O222 0.104(9) 0.096(9) 0.078(7) -0.008(8) 0.007(7) -0.048(8)
C223 0.087(10) 0.087(11) 0.068(9) 0.004(9) 0.028(8) -0.053(9)
C224 0.044(8) 0.121(16) 0.065(10) -0.036(12) 0.014(7) -0.018(10)
C225 0.057(9) 0.123(17) 0.065(10) -0.050(12) 0.013(8) -0.016(10)
C226 0.070(11) 0.022(9) 0.14(2) -0.020(11) 0.060(13) -0.001(8)
C227 0.043(8) 0.086(16) 0.045(9) -0.029(10) 0.013(7) -0.026(9)
C228 0.032(7) 0.038(9) 0.053(8) -0.007(7) 0.026(6) -0.022(6)
O229 0.070(8) 0.050(8) 0.064(8) 0.003(7) 0.021(6) -0.009(6)
C230 0.093(18) 0.16(3) 0.066(15) -0.010(19) 0.035(13) -0.020(18)
O231 0.137(16) 0.054(10) 0.104(13) 0.022(10) 0.046(12) 0.005(10)
C241 0.12(2) 0.13(2) 0.090(16) -0.080(17) 0.045(15) -0.041(18)
O242 0.086(9) 0.077(10) 0.056(8) -0.021(7) 0.017(7) -0.017(8)
C243 0.045(8) 0.052(11) 0.056(10) -0.006(8) 0.025(7) -0.006(7)
C244 0.077(14) 0.074(15) 0.068(13) -0.012(11) 0.012(11) -0.003(11)
C245 0.16(2) 0.031(10) 0.074(13) -0.001(9) 0.058(15) -0.008(12)
C246 0.089(14) 0.076(15) 0.061(11) -0.001(11) 0.021(10) 0.009(12)
C247 0.110(16) 0.041(10) 0.041(9) 0.005(8) 0.011(9) 0.008(10)
C248 0.096(13) 0.043(10) 0.080(12) -0.024(9) 0.079(12) -0.026(9)
O249 0.079(8) 0.025(5) 0.055(6) 0.000(5) 0.027(6) -0.009(5)
C250 0.111(19) 0.049(13) 0.094(16) -0.004(12) 0.030(14) -0.008(12)
O251 0.080(9) 0.080(11) 0.076(9) 0.035(8) 0.018(7) 0.004(8)
N261 0.072(9) 0.111(12) 0.088(9) -0.059(11) 0.056(8) -0.042(9)
O262 0.080(8) 0.109(12) 0.081(9) -0.049(10) 0.048(7) -0.036(9)
O263 0.093(11) 0.075(11) 0.107(12) -0.021(9) 0.068(10) -0.012(8)
O264 0.078(11) 0.137(17) 0.148(17) -0.068(14) 0.067(11) -0.006(10)
N271 0.047(7) 0.069(11) 0.037(7) -0.019(7) -0.002(6) -0.005(7)
O272 0.086(10) 0.065(9) 0.074(9) -0.016(7) 0.040(8) -0.008(7)
O273 0.096(9) 0.061(8) 0.050(6) -0.010(6) 0.037(6) -0.009(7)
O274 0.049(7) 0.160(18) 0.070(9) -0.034(10) 0.023(6) -0.022(9)
N281 0.102(2) 0.102(2) 0.102(2) 0.002(2) 0.023(2) 0.002(2)
O282 0.102(2) 0.102(2) 0.102(2) 0.002(2) 0.023(2) 0.002(2)
O283 0.102(2) 0.102(2) 0.102(2) 0.002(2) 0.023(2) 0.002(2)
O284 0.102(2) 0.102(2) 0.102(2) 0.002(2) 0.023(2) 0.002(2)
O291 0.108(8) 0.111(9) 0.123(8) 0.012(8) 0.015(8) 0.008(8)
O301 0.032(5) 0.050(7) 0.034(5) 0.008(5) 0.013(4) -0.010(4)
O302 0.046(5) 0.041(7) 0.043(6) -0.014(5) 0.017(4) -0.012(5)
O311 0.051(7) 0.116(13) 0.041(6) 0.009(7) 0.004(5) -0.011(7)
C312 0.033(8) 0.076(13) 0.057(10) 0.002(9) -0.008(7) -0.016(8)
O313 0.054(7) 0.131(14) 0.038(6) 0.012(7) 0.010(5) -0.006(7)
C314 0.054(10) 0.098(16) 0.042(8) 0.018(10) 0.005(7) -0.001(10)
C315 0.065(12) 0.11(2) 0.057(11) 0.023(12) 0.002(9) 0.004(12)
C316 0.12(2) 0.15(3) 0.052(11) 0.042(14) 0.033(12) 0.027(18)
C317 0.105(19) 0.087(18) 0.13(2) 0.018(17) 0.072(17) -0.011(15)
N318 0.062(9) 0.079(12) 0.055(8) 0.021(8) 0.003(7) 0.004(8)
O321 0.053(7) 0.176(16) 0.079(8) 0.011(10) 0.019(6) 0.026(8)
C322 0.044(8) 0.167(17) 0.066(9) 0.006(11) 0.014(7) 0.023(10)
O323 0.037(6) 0.127(14) 0.066(8) -0.037(9) 0.008(5) -0.013(7)
C324 0.058(10) 0.095(17) 0.050(10) -0.001(10) 0.019(8) -0.003(10)
C325 0.084(15) 0.14(3) 0.034(9) -0.005(12) 0.007(9) -0.002(15)
C326 0.085(19) 0.19(4) 0.10(2) -0.08(2) -0.015(15) 0.00(2)
C327 0.13(3) 0.21(4) 0.056(14) 0.00(2) -0.009(15) 0.00(3)
N328 0.093(4) 0.093(4) 0.093(4) 0.023(4) 0.037(4) 0.023(4)
O331 0.093(4) 0.093(4) 0.093(4) 0.023(4) 0.037(4) 0.023(4)

loop_
_atom_type_symbol
_atom_type_scat_dispersion_real
_atom_type_scat_dispersion_imag
_atom_type_scat_Cromer_Mann_a1
_atom_type_scat_Cromer_Mann_b1
_atom_type_scat_Cromer_Mann_a2
_atom_type_scat_Cromer_Mann_b2
_atom_type_scat_Cromer_Mann_a3
_atom_type_scat_Cromer_Mann_b3
_atom_type_scat_Cromer_Mann_a4
_atom_type_scat_Cromer_Mann_b4
_atom_type_scat_Cromer_Mann_c
_atom_type_scat_source
C 0.0033 0.0016 2.3100 20.8439 1.0200 10.2075 1.5886 0.5687 0.8650 51.6512 0.2156 'International Tables Vol C 4.2.6.8 and 6.1.1.4'
H 0.0000 0.0000 0.4930 10.5109 0.3229 26.1257 0.1402 3.1424 0.0408 57.7998 0.0030 'International Tables Vol C 4.2.6.8 and 6.1.1.4'
N 0.0061 0.0033 12.2126 0.0057 3.1322 9.8933 2.0125 28.9975 1.1663 0.5826 -11.5290 'International Tables Vol C 4.2.6.8 and 6.1.1.4'
O 0.0106 0.0060 3.0485 13.2771 2.2868 5.7011 1.5463 0.3239 0.8670 32.9089 0.2508 'International Tables Vol C 4.2.6.8 and 6.1.1.4'
Cu 0.3201 1.2651 13.3380 3.5828 7.1676 0.2470 5.6158 11.3966 1.6735 64.8126 1.1910 'International Tables Vol C 4.2.6.8 and 6.1.1.4'
Gd -0.1653 3.9035 25.0709 2.2534 19.0798 0.1820 13.8518 12.9331 3.5454 101.3980 2.4196 'International Tables Vol C 4.2.6.8 and 6.1.1.4'

loop_
_geom_angle_atom_site_label_1
_geom_angle_site_symmetry_1
_geom_angle_atom_site_label_2
_geom_angle_atom_site_label_3
_geom_angle
_geom_angle_publ_flag
O123 1_455 Gd1 O9 83.1(4) yes
O123 1_455 Gd1 O11 71.5(4) yes
O9 . Gd1 O11 74.5(5) yes
O123 1_455 Gd1 O42 71.6(6) yes
O9 . Gd1 O42 151.4(5) yes
O11 . Gd1 O42 84.8(6) yes
O123 1_455 Gd1 O49 107.3(5) yes
O9 . Gd1 O49 141.3(4) yes
O11 . Gd1 O49 144.2(5) yes
O42 . Gd1 O49 62.1(5) yes
O123 1_455 Gd1 O62 128.5(4) yes
O9 . Gd1 O62 126.1(4) yes
O11 . Gd1 O62 77.2(5) yes
O42 . Gd1 O62 65.7(4) yes
O49 . Gd1 O62 76.8(4) yes
O123 1_455 Gd1 O63 144.3(4) yes
O9 . Gd1 O63 79.2(4) yes
O11 . Gd1 O63 74.0(4) yes
O42 . Gd1 O63 114.1(4) yes
O49 . Gd1 O63 105.9(4) yes
O123 1_455 Gd1 O101 132.8(3) yes
O9 . Gd1 O101 73.5(3) yes
O11 . Gd1 O101 135.6(4) yes
O42 . Gd1 O101 134.0(5) yes
O49 . Gd1 O101 72.4(4) yes
O123 1_455 Gd1 O102 74.9(3) yes
O9 . Gd1 O102 75.0(3) yes
O11 . Gd1 O102 136.6(4) yes
O42 . Gd1 O102 109.7(4) yes
O49 . Gd1 O102 72.2(4) yes
O62 . Gd1 O63 49.1(4) yes
O62 . Gd1 O101 98.0(3) yes
O63 . Gd1 O101 70.5(3) yes
O62 . Gd1 O102 146.1(4) yes
O63 . Gd1 O102 128.5(3) yes
O101 . Gd1 O102 59.8(3) yes
O22 . Gd2 O29 62.8(4) yes
O22 . Gd2 O49 156.2(5) yes
O29 . Gd2 O49 140.8(4) yes
O22 . Gd2 C50 98.7(6) yes
O29 . Gd2 C50 154.6(6) yes
O49 . Gd2 C50 59.9(6) yes
O22 . Gd2 O51 85.2(5) yes
O29 . Gd2 O51 140.9(5) yes
O49 . Gd2 O51 74.1(5) yes
C50 . Gd2 O51 14.3(6) yes
O22 . Gd2 O72 83.1(5) yes
O29 . Gd2 O72 123.8(4) yes
O49 . Gd2 O72 78.8(5) yes
C50 . Gd2 O72 66.4(5) yes
O51 . Gd2 O72 69.1(4) yes
O22 . Gd2 O73 70.5(4) yes
O29 . Gd2 O73 79.0(3) yes
O49 . Gd2 O73 106.5(4) yes
C50 . Gd2 O73 112.7(4) yes
O51 . Gd2 O73 112.4(4) yes
O22 . Gd2 O101 129.2(4) yes
O29 . Gd2 O101 73.4(3) yes
O49 . Gd2 O101 72.4(4) yes
C50 . Gd2 O101 112.0(4) yes
O51 . Gd2 O101 118.4(4) yes
O22 . Gd2 O102 124.3(4) yes
O29 . Gd2 O102 73.8(3) yes
O49 . Gd2 O102 72.7(4) yes
C50 . Gd2 O102 131.1(5) yes
O51 . Gd2 O102 145.2(5) yes
O22 . Gd2 O111 72.3(4) yes
O29 . Gd2 O111 79.8(4) yes
O49 . Gd2 O111 109.6(4) yes
C50 . Gd2 O111 77.7(6) yes
O51 . Gd2 O111 68.8(5) yes
O72 . Gd2 O73 46.7(4) yes
O72 . Gd2 O101 145.7(4) yes
O73 . Gd2 O101 125.9(3) yes
O72 . Gd2 O102 94.4(3) yes
O73 . Gd2 O102 68.3(3) yes
O101 . Gd2 O102 59.8(3) yes
O72 . Gd2 O111 132.4(4) yes
O73 . Gd2 O111 142.4(4) yes
O101 . Gd2 O111 76.0(3) yes
O102 . Gd2 O111 133.2(4) yes
O2 . Gd3 O9 62.7(4) yes
O2 . Gd3 O29 153.6(4) yes
O9 . Gd3 O29 141.1(3) yes
O2 . Gd3 O31 80.6(4) yes
O9 . Gd3 O31 143.0(4) yes
O29 . Gd3 O31 75.6(4) yes
O2 . Gd3 O82 69.5(4) yes
O9 . Gd3 O82 74.8(4) yes
O29 . Gd3 O82 120.9(4) yes
O31 . Gd3 O82 89.4(4) yes
O2 . Gd3 O83 108.5(5) yes
O9 . Gd3 O83 117.8(4) yes
O29 . Gd3 O83 73.2(4) yes
O31 . Gd3 O83 68.6(4) yes
O82 . Gd3 O83 48.5(5) yes
O2 . Gd3 O92 78.7(5) yes
O9 . Gd3 O92 105.4(4) yes
O29 . Gd3 O92 82.1(5) yes
O31 . Gd3 O92 68.7(4) yes
O82 . Gd3 O92 144.0(5) yes
O2 . Gd3 O101 119.6(3) yes
O9 . Gd3 O101 71.6(3) yes
O29 . Gd3 O101 73.1(3) yes
O31 . Gd3 O101 136.4(4) yes
O82 . Gd3 O101 132.8(3) yes
O2 . Gd3 O102 131.9(4) yes
O9 . Gd3 O102 74.3(3) yes
O29 . Gd3 O102 74.3(3) yes
O31 . Gd3 O102 136.4(4) yes
O82 . Gd3 O102 79.9(4) yes
O83 . Gd3 O92 134.6(5) yes
O83 . Gd3 O101 127.4(4) yes
O92 . Gd3 O101 77.6(4) yes
O83 . Gd3 O102 72.9(4) yes
O92 . Gd3 O102 135.6(4) yes
O101 . Gd3 O102 59.9(3) yes
O323 1_455 Gd11 O209 77.0(6) yes
O323 1_455 Gd11 O211 71.8(5) yes
O209 . Gd11 O211 77.6(6) yes
O323 1_455 Gd11 O242 75.6(6) yes
O209 . Gd11 O242 150.5(5) yes
O211 . Gd11 O242 83.6(6) yes
O323 1_455 Gd11 O249 113.8(5) yes
O209 . Gd11 O249 141.3(5) yes
O211 . Gd11 O249 140.8(6) yes
O242 . Gd11 O249 62.3(4) yes
O323 1_455 Gd11 O262 137.5(5) yes
O209 . Gd11 O262 76.1(6) yes
O211 . Gd11 O262 70.7(5) yes
O242 . Gd11 O262 118.7(6) yes
O249 . Gd11 O262 107.7(5) yes
O323 1_455 Gd11 O263 133.7(6) yes
O209 . Gd11 O263 125.8(5) yes
O211 . Gd11 O263 75.2(6) yes
O242 . Gd11 O263 69.2(5) yes
O249 . Gd11 O263 74.9(5) yes
O323 1_455 Gd11 O301 131.9(5) yes
O209 . Gd11 O301 74.2(4) yes
O211 . Gd11 O301 135.4(5) yes
O242 . Gd11 O301 133.7(4) yes
O249 . Gd11 O301 71.7(4) yes
O323 1_455 Gd11 O302 75.8(4) yes
O209 . Gd11 O302 74.7(4) yes
O211 . Gd11 O302 141.2(5) yes
O242 . Gd11 O302 108.7(4) yes
O249 . Gd11 O302 72.8(4) yes
O262 . Gd11 O263 50.9(6) yes
O262 . Gd11 O301 69.4(4) yes
O263 . Gd11 O301 94.4(5) yes
O262 . Gd11 O302 126.4(5) yes
O263 . Gd11 O302 143.6(5) yes
O301 . Gd11 O302 59.9(3) yes
O222 . Gd12 O229 62.2(5) yes
O222 . Gd12 O249 156.0(6) yes
O229 . Gd12 O249 140.0(5) yes
O222 . Gd12 O251 83.5(6) yes
O229 . Gd12 O251 145.5(5) yes
O249 . Gd12 O251 74.5(5) yes
O222 . Gd12 O272 65.5(5) yes
O229 . Gd12 O272 80.0(5) yes
O249 . Gd12 O272 119.4(4) yes
O251 . Gd12 O272 82.5(5) yes
O222 . Gd12 O273 110.6(5) yes
O229 . Gd12 O273 116.6(4) yes
O249 . Gd12 O273 70.9(4) yes
O251 . Gd12 O273 70.2(5) yes
O272 . Gd12 O273 48.6(4) yes
O222 . Gd12 O301 119.1(5) yes
O229 . Gd12 O301 72.8(4) yes
O249 . Gd12 O301 72.4(4) yes
O251 . Gd12 O301 133.2(5) yes
O272 . Gd12 O301 143.1(4) yes
O222 . Gd12 O302 129.7(5) yes
O229 . Gd12 O302 71.9(4) yes
O249 . Gd12 O302 74.1(4) yes
O251 . Gd12 O302 137.0(5) yes
O272 . Gd12 O302 88.2(4) yes
O222 . Gd12 O311 74.6(6) yes
O229 . Gd12 O311 100.4(5) yes
O249 . Gd12 O311 89.5(5) yes
O251 . Gd12 O311 72.0(5) yes
O272 . Gd12 O311 134.6(5) yes
O273 . Gd12 O301 125.8(3) yes
O273 . Gd12 O302 72.3(4) yes
O301 . Gd12 O302 60.1(3) yes
O273 . Gd12 O311 140.8(5) yes
O301 . Gd12 O311 75.6(4) yes
O302 . Gd12 O311 135.6(4) yes
O202 . Gd13 O209 61.4(5) yes
O202 . Gd13 O229 157.7(5) yes
O209 . Gd13 O229 140.8(5) yes
O202 . Gd13 O231 81.7(6) yes
O209 . Gd13 O231 142.9(6) yes
O229 . Gd13 O231 76.2(6) yes
O202 . Gd13 O282 94.4(5) yes
O209 . Gd13 O282 112.1(5) yes
O229 . Gd13 O282 76.4(5) yes
O231 . Gd13 O282 72.4(6) yes
O202 . Gd13 O283 64.4(4) yes
O209 . Gd13 O283 65.0(4) yes
O229 . Gd13 O283 118.4(5) yes
O231 . Gd13 O283 104.2(5) yes
O282 . Gd13 O283 48.0(5) yes
O202 . Gd13 O291 74.7(6) yes
O209 . Gd13 O291 89.9(6) yes
O229 . Gd13 O291 102.1(6) yes
O231 . Gd13 O291 75.6(7) yes
O282 . Gd13 O291 147.4(6) yes
O202 . Gd13 O301 126.7(4) yes
O209 . Gd13 O301 72.8(4) yes
O229 . Gd13 O301 71.8(4) yes
O231 . Gd13 O301 140.6(6) yes
O282 . Gd13 O301 78.2(3) yes
O202 . Gd13 O302 125.6(5) yes
O209 . Gd13 O302 75.6(4) yes
O229 . Gd13 O302 72.5(4) yes
O231 . Gd13 O302 129.5(5) yes
O282 . Gd13 O302 133.6(3) yes
O283 . Gd13 O291 138.5(6) yes
O283 . Gd13 O301 72.7(3) yes
O291 . Gd13 O301 133.1(5) yes
O283 . Gd13 O302 125.3(4) yes
O291 . Gd13 O302 73.6(6) yes
O301 . Gd13 O302 60.0(3) yes
O113 . Cu1 N118 84.0(5) yes
O113 . Cu1 O121 176.0(5) yes
N118 . Cu1 O121 97.9(5) yes
O113 . Cu1 N128 96.4(5) yes
N118 . Cu1 N128 164.3(8) yes
O121 . Cu1 N128 82.7(5) yes
O113 . Cu1 O131 88.5(6) yes
N118 . Cu1 O131 97.2(6) yes
O121 . Cu1 O131 87.8(5) yes
N128 . Cu1 O131 98.5(7) yes
O313 . Cu11 N318 83.8(6) yes
O313 . Cu11 O321 170.1(9) yes
N318 . Cu11 O321 94.8(7) yes
O313 . Cu11 N328 96.2(7) yes
N318 . Cu11 N328 167.6(9) yes
O321 . Cu11 N328 83.1(7) yes
O313 . Cu11 O331 91.1(6) yes
N318 . Cu11 O331 89.1(6) yes
O321 . Cu11 O331 98.7(7) yes
N328 . Cu11 O331 103.3(8) yes
O2 . C1 H11 111.1 no
O2 . C1 H13 110.0 no
H11 . C1 H13 109.2 no
O2 . C1 H12 107.6 no
H11 . C1 H12 109.2 no
H13 . C1 H12 109.8 no
Gd3 . O2 C1 124.2(12) yes
Gd3 . O2 C3 116.4(9) yes
C1 . O2 C3 117.6(15) yes
O2 . C3 C4 125.4(15) yes
O2 . C3 C8 113.2(13) yes
C4 . C3 C8 121.3(16) yes
C3 . C4 C5 118(2) yes
C3 . C4 H41 120.8 no
C5 . C4 H41 121.4 no
C4 . C5 C6 121(2) yes
C4 . C5 H51 120.6 no
C6 . C5 H51 118.7 no
C5 . C6 C7 122.9(17) yes
C5 . C6 H61 117.9 no
C7 . C6 H61 119.2 no
C6 . C7 C8 115.1(16) yes
C6 . C7 C10 112.9(18) yes
C8 . C7 C10 131.9(17) yes
C3 . C8 C7 122.2(15) yes
C3 . C8 O9 117.8(13) yes
C7 . C8 O9 120.0(15) yes
C8 . O9 Gd3 126.8(10) yes
C8 . O9 Gd1 134.6(9) yes
Gd3 . O9 Gd1 98.2(3) yes
C7 . C10 O11 125(2) yes
C7 . C10 H101 119.8 no
O11 . C10 H101 115.2 no
Gd1 . O11 C10 133.0(16) yes
O22 . C21 H211 109.7 no
O22 . C21 H212 111.0 no
H211 . C21 H212 109.5 no
O22 . C21 H213 107.7 no
H211 . C21 H213 109.5 no
H212 . C21 H213 109.5 no
Gd2 . O22 C21 126.2(16) yes
Gd2 . O22 C23 119.2(10) yes
C21 . O22 C23 114.6(17) yes
O22 . C23 C24 124.1(19) yes
O22 . C23 C28 111.2(15) yes
C24 . C23 C28 124.6(20) yes
C23 . C24 C25 119.4(20) yes
C23 . C24 H241 123.5 no
C25 . C24 H241 117.1 no
C24 . C25 C26 116.4(18) yes
C24 . C25 H251 123.8 no
C26 . C25 H251 119.7 no
C25 . C26 C27 123(2) yes
C25 . C26 H261 118.5 no
C27 . C26 H261 118.0 no
C26 . C27 C28 117.2(17) yes
C26 . C27 C30 119.3(19) yes
C28 . C27 C30 123.4(14) yes
C27 . C28 C23 118.7(14) yes
C27 . C28 O29 120.0(13) yes
C23 . C28 O29 121.0(16) yes
C28 . O29 Gd2 125.3(10) yes
C28 . O29 Gd3 135.5(10) yes
Gd2 . O29 Gd3 99.1(3) yes
C27 . C30 O31 136(2) yes
C27 . C30 H301 114.5 no
O31 . C30 H301 109.4 no
Gd3 . O31 C30 128.7(16) yes
O42 . C41 H413 109.5 no
O42 . C41 H411 113.7 no
H413 . C41 H411 107.0 no
O42 . C41 H412 109.6 no
H413 . C41 H412 107.7 no
H411 . C41 H412 109.2 no
Gd1 . O42 C41 133.1(19) yes
Gd1 . O42 C43 110.7(11) yes
C41 . O42 C43 115.6(19) yes
O42 . C43 C44 127(2) yes
O42 . C43 C48 113(2) yes
C44 . C43 C48 118(3) yes
C43 . C44 C45 111(2) yes
C43 . C44 H441 119.0 no
C45 . C44 H441 130.3 no
C44 . C45 C46 127(3) yes
C44 . C45 H451 111.2 no
C46 . C45 H451 121.8 no
C45 . C46 C47 122(3) yes
C45 . C46 H461 120.5 no
C47 . C46 H461 117.3 no
C46 . C47 C48 114(3) yes
C46 . C47 C50 119(3) yes
C48 . C47 C50 127(2) yes
C47 . C48 C43 127(2) yes
C47 . C48 O49 115.2(17) yes
C43 . C48 O49 118(2) yes
C48 . O49 Gd1 127.3(11) yes
C48 . O49 Gd2 133.5(11) yes
Gd1 . O49 Gd2 99.2(5) yes
C47 . C50 Gd2 101.1(17) yes
C47 . C50 O51 135(3) yes
Gd2 . C50 O51 33.5(14) yes
C47 . C50 H501 113.6 no
Gd2 . C50 H501 145.3 no
O51 . C50 H501 111.8 no
Gd2 . O51 C50 132.1(20) yes
O62 . N61 O63 119.4(12) yes
O62 . N61 O64 121.5(16) yes
O63 . N61 O64 119.0(15) yes
Gd1 . O62 N61 97.3(9) yes
Gd1 . O63 N61 94.2(8) yes
O72 . N71 O73 116.8(12) yes
O72 . N71 O74 121.5(17) yes
O73 . N71 O74 121.7(15) yes
Gd2 . O72 N71 103.2(10) yes
Gd2 . O73 N71 93.2(8) yes
O82 . N81 O83 112.1(13) yes
O82 . N81 O84 125.7(17) yes
O83 . N81 O84 122.2(16) yes
Gd3 . O82 N81 100.6(10) yes
Gd3 . O83 N81 98.5(9) yes
O92 . N91 O93 122.1(15) yes
O92 . N91 O94 113.7(17) yes
O93 . N91 O94 124.1(16) yes
Gd3 . O92 N91 121.1(10) yes
Gd3 . O101 Gd2 96.4(3) yes
Gd3 . O101 Gd1 97.3(3) yes
Gd2 . O101 Gd1 99.1(3) yes
Gd3 . O101 H1011 119.7 no
Gd2 . O101 H1011 119.9 no
Gd1 . O101 H1011 119.4 no
Gd1 . O102 Gd2 97.5(3) yes
Gd1 . O102 Gd3 96.9(3) yes
Gd2 . O102 Gd3 96.7(3) yes
Gd1 . O102 H1021 119.8 no
Gd2 . O102 H1021 119.4 no
Gd3 . O102 H1021 121.2 no
Gd2 . O111 C112 139.9(11) yes
O111 . C112 O113 123.9(14) yes
O111 . C112 C114 119.9(14) yes
O113 . C112 C114 116.0(12) yes
C112 . O113 Cu1 115.3(8) yes
C112 . C114 C115 107.2(12) yes
C112 . C114 N118 109.0(13) yes
C115 . C114 N118 117.0(16) yes
C112 . C114 H1141 109.3 no
C115 . C114 H1141 105.8 no
N118 . C114 H1141 108.3 no
C114 . C115 C116 113.6(16) yes
C114 . C115 C117 107.2(15) yes
C116 . C115 C117 114.6(20) yes
C114 . C115 H1151 108.5 no
C116 . C115 H1151 103.9 no
C117 . C115 H1151 108.7 no
C115 . C116 H1161 112.1 no
C115 . C116 H1163 108.5 no
H1161 . C116 H1163 107.9 no
C115 . C116 H1162 109.9 no
H1161 . C116 H1162 109.5 no
H1163 . C116 H1162 108.9 no
C115 . C117 H1172 106.4 no
C115 . C117 H1171 112.5 no
H1172 . C117 H1171 108.9 no
C115 . C117 H1173 111.0 no
H1172 . C117 H1173 108.5 no
H1171 . C117 H1173 109.4 no
C114 . N118 Cu1 112.2(11) yes
C114 . N118 H1181 109.4 no
Cu1 . N118 H1181 109.4 no
C114 . N118 H1182 108.6 no
Cu1 . N118 H1182 109.0 no
H1181 . N118 H1182 108.1 no
Cu1 . O121 C122 115.4(9) yes
O121 . C122 O123 123.9(14) yes
O121 . C122 C124 117.4(13) yes
O123 . C122 C124 118.7(15) yes
Gd1 1_655 O123 C122 144.9(11) yes
C122 . C124 C125 112.4(20) yes
C122 . C124 N128 111.1(16) yes
C125 . C124 N128 107(2) yes
C122 . C124 H1241 107.4 no
C125 . C124 H1241 113.8 no
N128 . C124 H1241 104.6 no
C124 . C125 C126 115(2) yes
C124 . C125 C127 102(3) yes
C126 . C125 C127 131(3) yes
C124 . C125 H1251 101.2 no
C126 . C125 H1251 97.3 no
C127 . C125 H1251 106.1 no
C125 . C126 H1261 110.1 no
C125 . C126 H1262 109.0 no
H1261 . C126 H1262 109.5 no
C125 . C126 H1263 109.3 no
H1261 . C126 H1263 109.5 no
H1262 . C126 H1263 109.5 no
C125 . C127 H1272 106.4 no
C125 . C127 H1273 118.5 no
H1272 . C127 H1273 107.1 no
C125 . C127 H1271 107.6 no
H1272 . C127 H1271 109.7 no
H1273 . C127 H1271 107.4 no
C124 . N128 Cu1 109.0(11) yes
C124 . N128 H1281 110.3 no
Cu1 . N128 H1281 110.4 no
C124 . N128 H1282 109.3 no
Cu1 . N128 H1282 109.7 no
H1281 . N128 H1282 108.2 no
Cu1 . O131 C132 128.0(14) yes
Cu1 . O131 H1313 107.8 no
C132 . O131 H1313 118.0 no
O131 . C132 H1321 107.2 no
O131 . C132 H1322 105.5 no
H1321 . C132 H1322 109.3 no
O131 . C132 H1323 116.9 no
H1321 . C132 H1323 109.0 no
H1322 . C132 H1323 108.8 no
O202 . C201 H2011 106.2 no
O202 . C201 H2012 106.2 no
H2011 . C201 H2012 108.0 no
O202 . C201 H2013 117.6 no
H2011 . C201 H2013 110.1 no
H2012 . C201 H2013 108.4 no
Gd13 . O202 C201 129.1(15) yes
Gd13 . O202 C203 119.4(13) yes
C201 . O202 C203 110.3(18) yes
O202 . C203 C204 128(2) yes
O202 . C203 C208 111.6(18) yes
C204 . C203 C208 121(2) yes
C203 . C204 C205 117(2) yes
C203 . C204 H2041 121.0 no
C205 . C204 H2041 122.0 no
C204 . C205 C206 124.4(18) yes
C204 . C205 H2051 117.8 no
C206 . C205 H2051 117.8 no
C205 . C206 C207 118(2) yes
C205 . C206 H2061 121.9 no
C207 . C206 H2061 119.9 no
C206 . C207 C208 119(2) yes
C206 . C207 C210 113(2) yes
C208 . C207 C210 128.7(17) yes
C207 . C208 C203 120.8(17) yes
C207 . C208 O209 121.6(19) yes
C203 . C208 O209 117.6(20) yes
C208 . O209 Gd13 129.4(15) yes
C208 . O209 Gd11 131.5(14) yes
Gd13 . O209 Gd11 98.2(4) yes
C207 . C210 O211 126(2) yes
C207 . C210 H2101 117.0 no
O211 . C210 H2101 116.6 no
Gd11 . O211 C210 133(2) yes
O222 . C221 H2212 104.0 no
O222 . C221 H2213 116.2 no
H2212 . C221 H2213 108.5 no
O222 . C221 H2211 109.4 no
H2212 . C221 H2211 108.7 no
H2213 . C221 H2211 109.7 no
Gd12 . O222 C221 131.6(17) yes
Gd12 . O222 C223 120.2(13) yes
C221 . O222 C223 107.8(18) yes
O222 . C223 C224 128(2) yes
O222 . C223 C228 107.7(19) yes
C224 . C223 C228 124(3) yes
C223 . C224 C225 120(2) yes
C223 . C224 H2241 121.7 no
C225 . C224 H2241 118.8 no
C224 . C225 C226 121(2) yes
C224 . C225 H2251 118.6 no
C226 . C225 H2251 119.8 no
C225 . C226 C227 119(2) yes
C225 . C226 H2261 122.0 no
C227 . C226 H2261 119.3 no
C226 . C227 C228 115.2(18) yes
C226 . C227 C230 118(3) yes
C228 . C227 C230 126(2) yes
C223 . C228 C227 121.0(18) yes
C223 . C228 O229 119.2(18) yes
C227 . C228 O229 119.9(15) yes
C228 . O229 Gd13 132.3(11) yes
C228 . O229 Gd12 127.7(11) yes
Gd13 . O229 Gd12 99.8(5) yes
C227 . C230 O231 132(4) yes
C227 . C230 H2301 115.3 no
O231 . C230 H2301 112.6 no
Gd13 . O231 C230 133(3) yes
O242 . C241 H2411 105.1 no
O242 . C241 H2413 107.7 no
H2411 . C241 H2413 110.0 no
O242 . C241 H2412 115.7 no
H2411 . C241 H2412 109.1 no
H2413 . C241 H2412 109.2 no
Gd11 . O242 C241 128.9(17) yes
Gd11 . O242 C243 122.2(11) yes
C241 . O242 C243 108.8(19) yes
O242 . C243 C244 127.4(17) yes
O242 . C243 C248 108.9(16) yes
C244 . C243 C248 123.7(19) yes
C243 . C244 C245 116.3(19) yes
C243 . C244 H2441 120.9 no
C245 . C244 H2441 122.7 no
C244 . C245 C246 120.4(20) yes
C244 . C245 H2451 116.7 no
C246 . C245 H2451 122.5 no
C245 . C246 C247 122(2) yes
C245 . C246 H2461 117.6 no
C247 . C246 H2461 119.9 no
C246 . C247 C248 120.5(18) yes
C246 . C247 C250 110.5(18) yes
C248 . C247 C250 128.4(19) yes
C243 . C248 C247 115.2(16) yes
C243 . C248 O249 120(2) yes
C247 . C248 O249 123.0(18) yes
C248 . O249 Gd11 125.8(12) yes
C248 . O249 Gd12 130.8(11) yes
Gd11 . O249 Gd12 99.6(4) yes
C247 . C250 O251 118(2) yes
C247 . C250 H2501 122.3 no
O251 . C250 H2501 119.8 no
Gd12 . O251 C250 139.4(18) yes
O262 . N261 O263 116.3(17) yes
O262 . N261 O264 124.7(19) yes
O263 . N261 O264 118(3) yes
Gd11 . O262 N261 94.0(11) yes
Gd11 . O263 N261 98.6(15) yes
O272 . N271 O273 117.0(14) yes
O272 . N271 O274 121.4(16) yes
O273 . N271 O274 121.6(17) yes
Gd12 . O272 N271 101.1(10) yes
Gd12 . O273 N271 93.2(10) yes
O282 . N281 O283 119.8(5) yes
O282 . N281 O284 120.3(5) yes
O283 . N281 O284 119.9(7) yes
Gd13 . O282 N281 99.2(7) yes
Gd13 . O283 N281 92.4(7) yes
Gd13 . O291 H2911 107.1 no
Gd13 . O301 Gd12 97.7(4) yes
Gd13 . O301 Gd11 96.1(3) yes
Gd12 . O301 Gd11 98.8(3) yes
Gd13 . O301 H3011 118.7 no
Gd12 . O301 H3011 120.1 no
Gd11 . O301 H3011 120.3 no
Gd11 . O302 Gd12 96.1(4) yes
Gd11 . O302 Gd13 95.8(4) yes
Gd12 . O302 Gd13 98.4(4) yes
Gd11 . O302 H3021 119.4 no
Gd12 . O302 H3021 119.7 no
Gd13 . O302 H3021 121.8 no
Gd12 . O311 C312 143.6(11) yes
O311 . C312 O313 125.5(16) yes
O311 . C312 C314 116.8(16) yes
O313 . C312 C314 117.6(17) yes
C312 . O313 Cu11 115.7(11) yes
C312 . C314 C315 110.9(15) yes
C312 . C314 N318 107.3(13) yes
C315 . C314 N318 115.4(19) yes
C312 . C314 H3141 107.1 no
C315 . C314 H3141 109.2 no
N318 . C314 H3141 106.5 no
C314 . C315 C316 108.6(18) yes
C314 . C315 C317 115.0(18) yes
C316 . C315 C317 106(3) yes
C314 . C315 H3151 107.7 no
C316 . C315 H3151 108.6 no
C317 . C315 H3151 110.6 no
C315 . C316 H3161 110.5 no
C315 . C316 H3163 108.6 no
H3161 . C316 H3163 107.1 no
C315 . C316 H3162 111.6 no
H3161 . C316 H3162 110.8 no
H3163 . C316 H3162 108.0 no
C315 . C317 H3172 113.5 no
C315 . C317 H3171 106.3 no
H3172 . C317 H3171 108.5 no
C315 . C317 H3173 112.2 no
H3172 . C317 H3173 108.1 no
H3171 . C317 H3173 108.0 no
C314 . N318 Cu11 111.6(11) yes
C314 . N318 H3181 109.8 no
Cu11 . N318 H3181 109.4 no
C314 . N318 H3182 109.3 no
Cu11 . N318 H3182 108.9 no
H3181 . N318 H3182 107.8 no
Cu11 . O321 C322 116.1(15) yes
O321 . C322 O323 125(2) yes
O321 . C322 C324 117.2(17) yes
O323 . C322 C324 118(2) yes
Gd11 1_655 O323 C322 137.3(14) yes
C322 . C324 C325 110.5(20) yes
C322 . C324 N328 110.4(18) yes
C325 . C324 N328 110.8(18) yes
C322 . C324 H3241 106.2 no
C325 . C324 H3241 107.0 no
N328 . C324 H3241 111.8 no
C324 . C325 C326 118(2) yes
C324 . C325 C327 114(2) yes
C326 . C325 C327 109(3) yes
C324 . C325 H3251 108.7 no
C326 . C325 H3251 99.6 no
C327 . C325 H3251 105.6 no
C325 . C326 H3262 115.8 no
C325 . C326 H3261 110.9 no
H3262 . C326 H3261 109.4 no
C325 . C326 H3263 101.8 no
H3262 . C326 H3263 109.1 no
H3261 . C326 H3263 109.6 no
C325 . C327 H3272 113.3 no
C325 . C327 H3273 107.9 no
H3272 . C327 H3273 108.9 no
C325 . C327 H3271 110.5 no
H3272 . C327 H3271 107.7 no
H3273 . C327 H3271 108.5 no
C324 . N328 Cu11 108.6(14) yes
C324 . N328 H3281 110.2 no
Cu11 . N328 H3281 110.5 no
C324 . N328 H3282 109.8 no
Cu11 . N328 H3282 110.2 no
H3281 . N328 H3282 107.4 no
Cu11 . O331 H3311 154.9 no
Cu11 . O331 H3312 98.7 no
H3311 . O331 H3312 106.1 no

loop_
_geom_bond_atom_site_label_1
_geom_bond_atom_site_label_2
_geom_bond_site_symmetry_2
_geom_bond_distance
_geom_bond_publ_flag
Gd1 O123 1_455 2.373(11) yes
Gd1 O9 . 2.315(10) yes
Gd1 O11 . 2.379(13) yes
Gd1 O42 . 2.612(15) yes
Gd1 O49 . 2.366(13) yes
Gd1 O62 . 2.541(10) yes
Gd1 O63 . 2.623(10) yes
Gd1 O101 . 2.354(9) yes
Gd1 O102 . 2.397(8) yes
Gd2 O22 . 2.537(15) yes
Gd2 O29 . 2.329(10) yes
Gd2 O49 . 2.353(12) yes
Gd2 C50 . 3.19(3) yes
Gd2 O51 . 2.375(16) yes
Gd2 O72 . 2.479(12) yes
Gd2 O73 . 2.697(10) yes
Gd2 O101 . 2.367(9) yes
Gd2 O102 . 2.384(8) yes
Gd2 O111 . 2.413(10) yes
Gd3 O2 . 2.607(16) yes
Gd3 O9 . 2.391(9) yes
Gd3 O29 . 2.327(10) yes
Gd3 O31 . 2.364(10) yes
Gd3 O82 . 2.508(12) yes
Gd3 O83 . 2.542(12) yes
Gd3 O92 . 2.457(11) yes
Gd3 O101 . 2.386(9) yes
Gd3 O102 . 2.358(9) yes
Gd11 O323 1_455 2.369(11) yes
Gd11 O209 . 2.332(16) yes
Gd11 O211 . 2.406(12) yes
Gd11 O242 . 2.568(16) yes
Gd11 O249 . 2.365(13) yes
Gd11 O262 . 2.622(13) yes
Gd11 O263 . 2.519(16) yes
Gd11 O301 . 2.352(10) yes
Gd11 O302 . 2.418(10) yes
Gd12 O222 . 2.533(16) yes
Gd12 O229 . 2.345(14) yes
Gd12 O249 . 2.317(12) yes
Gd12 O251 . 2.393(13) yes
Gd12 O272 . 2.523(13) yes
Gd12 O273 . 2.689(13) yes
Gd12 O301 . 2.362(9) yes
Gd12 O302 . 2.392(11) yes
Gd12 O311 . 2.412(13) yes
Gd13 O202 . 2.584(16) yes
Gd13 O209 . 2.352(16) yes
Gd13 O229 . 2.350(14) yes
Gd13 O231 . 2.313(18) yes
Gd13 O282 . 2.539(17) yes
Gd13 O283 . 2.696(17) yes
Gd13 O291 . 2.52(2) yes
Gd13 O301 . 2.408(11) yes
Gd13 O302 . 2.352(11) yes
Cu1 O113 . 1.956(9) yes
Cu1 N118 . 1.963(14) yes
Cu1 O121 . 1.935(8) yes
Cu1 N128 . 2.031(16) yes
Cu1 O131 . 2.338(14) yes
Cu11 O313 . 1.957(13) yes
Cu11 N318 . 1.920(14) yes
Cu11 O321 . 1.999(15) yes
Cu11 N328 . 1.96(2) yes
Cu11 O331 . 2.87(2) yes
C1 O2 . 1.41(2) yes
C1 H11 . 0.980 no
C1 H13 . 0.974 no
C1 H12 . 0.968 no
O2 C3 . 1.43(2) yes
C3 C4 . 1.38(3) yes
C3 C8 . 1.42(2) yes
C4 C5 . 1.42(3) yes
C4 H41 . 0.953 no
C5 C6 . 1.36(4) yes
C5 H51 . 0.944 no
C6 C7 . 1.46(3) yes
C6 H61 . 0.952 no
C7 C8 . 1.37(2) yes
C7 C10 . 1.33(3) yes
C8 O9 . 1.317(18) yes
C10 O11 . 1.21(3) yes
C10 H101 . 0.962 no
C21 O22 . 1.33(3) yes
C21 H211 . 0.950 no
C21 H212 . 0.950 no
C21 H213 . 0.950 no
O22 C23 . 1.44(2) yes
C23 C24 . 1.36(3) yes
C23 C28 . 1.31(2) yes
C24 C25 . 1.41(3) yes
C24 H241 . 0.933 no
C25 C26 . 1.34(3) yes
C25 H251 . 0.944 no
C26 C27 . 1.41(2) yes
C26 H261 . 0.932 no
C27 C28 . 1.40(2) yes
C27 C30 . 1.39(3) yes
C28 O29 . 1.369(16) yes
C30 O31 . 1.176(19) yes
C30 H301 . 0.953 no
C41 O42 . 1.37(3) yes
C41 H413 . 0.995 no
C41 H411 . 0.977 no
C41 H412 . 0.963 no
O42 C43 . 1.61(4) yes
C43 C44 . 1.44(3) yes
C43 C48 . 1.28(3) yes
C44 C45 . 1.55(4) yes
C44 H441 . 0.965 no
C45 C46 . 1.19(4) yes
C45 H451 . 0.944 no
C46 C47 . 1.37(3) yes
C46 H461 . 0.979 no
C47 C48 . 1.47(3) yes
C47 C50 . 1.32(4) yes
C48 O49 . 1.38(2) yes
C50 O51 . 1.06(3) yes
C50 H501 . 0.988 no
N61 O62 . 1.260(18) yes
N61 O63 . 1.227(18) yes
N61 O64 . 1.255(17) yes
N71 O72 . 1.229(19) yes
N71 O73 . 1.19(2) yes
N71 O74 . 1.283(16) yes
N81 O82 . 1.243(18) yes
N81 O83 . 1.26(2) yes
N81 O84 . 1.211(17) yes
N91 O92 . 1.34(2) yes
N91 O93 . 1.21(2) yes
N91 O94 . 1.30(2) yes
O101 H1011 . 0.964 no
O102 H1021 . 0.964 no
O111 C112 . 1.220(17) yes
C112 O113 . 1.292(19) yes
C112 C114 . 1.57(2) yes
C114 C115 . 1.57(3) yes
C114 N118 . 1.44(2) yes
C114 H1141 . 0.996 no
C115 C116 . 1.40(3) yes
C115 C117 . 1.54(2) yes
C115 H1151 . 0.992 no
C116 H1161 . 0.976 no
C116 H1163 . 0.991 no
C116 H1162 . 0.976 no
C117 H1172 . 0.982 no
C117 H1171 . 0.968 no
C117 H1173 . 0.970 no
N118 H1181 . 0.954 no
N118 H1182 . 0.963 no
O121 C122 . 1.276(18) yes
C122 O123 . 1.240(17) yes
C122 C124 . 1.50(2) yes
C124 C125 . 1.54(4) yes
C124 N128 . 1.46(2) yes
C124 H1241 . 1.005 no
C125 C126 . 1.52(5) yes
C125 C127 . 1.437(18) yes
C125 H1251 . 0.994 no
C126 H1261 . 0.950 no
C126 H1262 . 0.950 no
C126 H1263 . 0.950 no
C127 H1272 . 0.977 no
C127 H1273 . 0.996 no
C127 H1271 . 0.967 no
N128 H1281 . 0.951 no
N128 H1282 . 0.964 no
O131 C132 . 1.43(3) yes
O131 H1313 . 0.970 no
C132 H1321 . 0.958 no
C132 H1322 . 0.970 no
C132 H1323 . 0.964 no
C201 O202 . 1.358(16) yes
C201 H2011 . 0.976 no
C201 H2012 . 0.995 no
C201 H2013 . 0.969 no
O202 C203 . 1.46(3) yes
C203 C204 . 1.44(3) yes
C203 C208 . 1.35(3) yes
C204 C205 . 1.32(3) yes
C204 H2041 . 0.953 no
C205 C206 . 1.36(4) yes
C205 H2051 . 0.950 no
C206 C207 . 1.41(2) yes
C206 H2061 . 0.948 no
C207 C208 . 1.38(3) yes
C207 C210 . 1.52(4) yes
C208 O209 . 1.366(19) yes
C210 O211 . 1.11(3) yes
C210 H2101 . 0.955 no
C221 O222 . 1.37(3) yes
C221 H2212 . 0.986 no
C221 H2213 . 0.969 no
C221 H2211 . 0.963 no
O222 C223 . 1.54(3) yes
C223 C224 . 1.29(3) yes
C223 C228 . 1.36(3) yes
C224 C225 . 1.34(4) yes
C224 H2241 . 0.956 no
C225 C226 . 1.36(3) yes
C225 H2251 . 0.954 no
C226 C227 . 1.49(3) yes
C226 H2261 . 0.951 no
C227 C228 . 1.34(3) yes
C227 C230 . 1.45(3) yes
C228 O229 . 1.40(2) yes
C230 O231 . 1.09(3) yes
C230 H2301 . 0.965 no
C241 O242 . 1.38(2) yes
C241 H2411 . 0.965 no
C241 H2413 . 0.966 no
C241 H2412 . 0.980 no
O242 C243 . 1.39(2) yes
C243 C244 . 1.39(3) yes
C243 C248 . 1.43(3) yes
C244 C245 . 1.53(3) yes
C244 H2441 . 0.949 no
C245 C246 . 1.25(3) yes
C245 H2451 . 0.951 no
C246 C247 . 1.46(3) yes
C246 H2461 . 0.960 no
C247 C248 . 1.41(3) yes
C247 C250 . 1.47(3) yes
C248 O249 . 1.33(2) yes
C250 O251 . 1.18(3) yes
C250 H2501 . 0.945 no
N261 O262 . 1.30(3) yes
N261 O263 . 1.31(2) yes
N261 O264 . 1.24(2) yes
N271 O272 . 1.26(2) yes
N271 O273 . 1.257(19) yes
N271 O274 . 1.220(19) yes
N281 O282 . 1.251(15) yes
N281 O283 . 1.217(15) yes
N281 O284 . 1.291(15) yes
O291 H2911 . 0.988 no
O301 H3011 . 0.963 no
O302 H3021 . 0.963 no
O311 C312 . 1.25(2) yes
C312 O313 . 1.25(2) yes
C312 C314 . 1.53(2) yes
C314 C315 . 1.55(3) yes
C314 N318 . 1.52(2) yes
C314 H3141 . 1.001 no
C315 C316 . 1.54(3) yes
C315 C317 . 1.44(4) yes
C315 H3151 . 1.005 no
C316 H3161 . 0.976 no
C316 H3163 . 1.004 no
C316 H3162 . 0.962 no
C317 H3172 . 0.976 no
C317 H3171 . 0.979 no
C317 H3173 . 0.974 no
N318 H3181 . 0.955 no
N318 H3182 . 0.966 no
O321 C322 . 1.21(3) yes
C322 O323 . 1.23(2) yes
C322 C324 . 1.52(3) yes
C324 C325 . 1.56(3) yes
C324 N328 . 1.51(3) yes
C324 H3241 . 1.005 no
C325 C326 . 1.40(4) yes
C325 C327 . 1.46(4) yes
C325 H3251 . 1.001 no
C326 H3262 . 0.983 no
C326 H3261 . 0.976 no
C326 H3263 . 0.971 no
C327 H3272 . 0.980 no
C327 H3273 . 0.963 no
C327 H3271 . 0.983 no
N328 H3281 . 0.959 no
N328 H3282 . 0.965 no
O331 H3311 . 0.972 no
O331 H3312 . 0.998 no

loop_
_geom_hbond_atom_site_label_D
_geom_hbond_atom_site_label_H
_geom_hbond_atom_site_label_A
_geom_hbond_site_symmetry_A
_geom_hbond_angle_DHA
_geom_hbond_distance_DH
_geom_hbond_distance_HA
_geom_hbond_distance_DA
_geom_hbond_publ_flag
C4 H41 O72 2_545 159 0.95 2.38 3.29(3) yes
C46 H461 O82 2_555 132 0.98 2.58 3.31(3) yes
C127 H1271 C204 2_545 137 0.97 2.55 3.32(3) yes
C204 H2041 O63 2_555 157 0.95 2.58 3.48(3) yes
C224 H2241 O83 2_556 145 0.96 2.55 3.38(3) yes
C250 H2501 O62 1_556 159 0.94 2.47 3.37(3) yes
O102 H1021 O121 1_455 145 0.96 1.94 2.79(3) yes
O101 H1011 O113 . 145 0.96 1.91 2.76(3) yes
O301 H3011 O313 . 142 0.96 2.09 2.91(3) yes
O302 H3021 O321 1_455 129 0.96 2.59 3.28(3) yes
N128 H1281 O63 . 139.3 0.951 2.452 3.23(3) yes
N128 H1281 O64 . 160.3 0.951 2.335 3.25(3) yes
N128 H1282 O93 . 131.4 0.96 2.400 3.12(3) yes
N118 H1181 O73 1_655 162.0 0.954 2.422 3.34(3) yes
N118 H1181 O74 1_655 144.3 0.954 2.394 3.22(3) yes
N318 H3181 O273 1_655 160.1 0.955 2.538 3.45(3) yes
N318 H3181 O274 1_655 146.8 0.955 2.392 3.23(3) yes
N328 H3281 O284 . 170.5 0.96 2.491 3.44(3) yes
N328 H3282 O264 . 148.2 0.97 2.25 3.11(3) yes
